data_4338056
loop_
_publ_author_name
'Hald\'on, Estela'
'Delgado-Rebollo, Manuela'
'Prieto, Auxiliadora'
'Alvarez, Eleuterio'
'Maya, Celia'
'Nicasio, M. Carmen'
'P\'erez, Pedro J'

_publ_section_title
;
 Synthesis, Structural Characterization, Reactivity, and Catalytic
 Properties of Copper(I) Complexes with a Series of Tetradentate Tripodal
 Tris(pyrazolylmethyl)amine Ligands.
;
_journal_issue 8
_journal_name_full 'Inorganic chemistry'
_journal_page_first 4192
_journal_page_last 4201
_journal_paper_doi 10.1021/ic500311y
_journal_volume 53
_journal_year 2014
_chemical_formula_sum 'C12 H6 Br9 N7'
_chemical_formula_weight 967.43
_chemical_name_systematic
; 
 ? 
;
_space_group_IT_number 15
_symmetry_cell_setting monoclinic
_symmetry_space_group_name_Hall '-C 2yc'
_symmetry_space_group_name_H-M 'C 1 2/c 1'
_atom_sites_solution_hydrogens geom
_atom_sites_solution_primary direct
_atom_sites_solution_secondary difmap
_audit_creation_method SHELXL-97
_cell_angle_alpha 90.00
_cell_angle_beta 95.895(2)
_cell_angle_gamma 90.00
_cell_formula_units_Z 8
_cell_length_a 23.5567(10)
_cell_length_b 13.7634(10)
_cell_length_c 13.9797(7)
_cell_measurement_reflns_used 6480
_cell_measurement_temperature 173(2)
_cell_measurement_theta_max 30.08
_cell_measurement_theta_min 2.96
_cell_volume 4508.5(4)
_computing_cell_refinement 'Bruker SAINT'
_computing_data_collection 'Bruker APEX2'
_computing_data_reduction 'Bruker SAINT'
_computing_molecular_graphics 'Bruker SHELXTL'
_computing_publication_material 'Bruker SHELXTL'
_computing_structure_refinement 'SHELXL-97 (Sheldrick, 2008)'
_computing_structure_solution 'SHELXS-97 (Sheldrick, 2008)'
_diffrn_ambient_temperature 173(2)
_diffrn_measured_fraction_theta_full 0.966
_diffrn_measured_fraction_theta_max 0.966
_diffrn_measurement_device_type 'Bruker APEX-II CCD'
_diffrn_measurement_method '\f and \w scans'
_diffrn_radiation_monochromator graphite
_diffrn_radiation_source 'fine-focus sealed tube'
_diffrn_radiation_type MoK\a
_diffrn_radiation_wavelength 0.71073
_diffrn_reflns_av_R_equivalents 0.0630
_diffrn_reflns_av_sigmaI/netI 0.0630
_diffrn_reflns_limit_h_max 30
_diffrn_reflns_limit_h_min -30
_diffrn_reflns_limit_k_max 18
_diffrn_reflns_limit_k_min -18
_diffrn_reflns_limit_l_max 18
_diffrn_reflns_limit_l_min -10
_diffrn_reflns_number 15633
_diffrn_reflns_theta_full 27.88
_diffrn_reflns_theta_max 27.88
_diffrn_reflns_theta_min 1.72
_exptl_absorpt_coefficient_mu 16.019
_exptl_absorpt_correction_type none
_exptl_crystal_colour colourless
_exptl_crystal_density_diffrn 2.851
_exptl_crystal_density_meas 0
_exptl_crystal_density_method 'not measured'
_exptl_crystal_description prism
_exptl_crystal_F_000 3536
_exptl_crystal_size_max 0.64
_exptl_crystal_size_mid 0.18
_exptl_crystal_size_min 0.16
_refine_diff_density_max 1.454
_refine_diff_density_min -1.430
_refine_diff_density_rms 0.313
_refine_ls_extinction_method none
_refine_ls_goodness_of_fit_ref 0.979
_refine_ls_hydrogen_treatment mixed
_refine_ls_matrix_type full
_refine_ls_number_parameters 253
_refine_ls_number_reflns 5201
_refine_ls_number_restraints 0
_refine_ls_restrained_S_all 0.979
_refine_ls_R_factor_all 0.0585
_refine_ls_R_factor_gt 0.0387
_refine_ls_shift/su_max 0.109
_refine_ls_shift/su_mean 0.020
_refine_ls_structure_factor_coef Fsqd
_refine_ls_weighting_details 'calc w=1/[\s^2^(Fo^2^)+(0.1000P)^2^+0.2106P] where P=(Fo^2^+2Fc^2^)/3'
_refine_ls_weighting_scheme calc
_refine_ls_wR_factor_gt 0.1105
_refine_ls_wR_factor_ref 0.1421
_reflns_number_gt 4162
_reflns_number_total 5201
_reflns_threshold_expression >2sigma(I)
_cod_data_source_file ic500311y_si_006.cif
_cod_data_source_block mcn0211b
_cod_depositor_comments
;
The following automatic conversions were performed:

'_symmetry_cell_setting' value 'Monoclinic' changed to 'monoclinic'
according to
/usr/data/users/saulius/automatic-downloads/rss-feeds/ACS/lib/dictionaries/cif_core.dic
dictionary named 'cif_core.dic' version 2.4.2 from 2011-04-26.

Automatic conversion script
Id: cif_fix_values 2281 2013-09-26 08:29:07Z andrius 

 Adding full bibliography for 4338055--4338060.cif.
;
_cod_original_sg_symbol_H-M C2/c
_cod_database_code 4338056

loop_
_symmetry_equiv_pos_as_xyz
'x, y, z'
'-x, y, -z+1/2'
'x+1/2, y+1/2, z'
'-x+1/2, y+1/2, -z+1/2'
'-x, -y, -z'
'x, -y, z-1/2'
'-x+1/2, -y+1/2, -z'
'x+1/2, -y+1/2, z-1/2'

loop_
_atom_site_label
_atom_site_type_symbol
_atom_site_fract_x
_atom_site_fract_y
_atom_site_fract_z
_atom_site_U_iso_or_equiv
_atom_site_adp_type
_atom_site_occupancy
_atom_site_symmetry_multiplicity
_atom_site_calc_flag
_atom_site_refinement_flags
N1 N 0.1548(2) 0.3860(4) 0.1119(4) 0.0186(11) Uani 1 1 d .
C1 C 0.1752(2) 0.3263(4) 0.1909(4) 0.0180(12) Uani 1 1 d .
H1A H 0.1585 0.3495 0.2489 0.022 Uiso 1 1 calc R
H1B H 0.2171 0.3342 0.2028 0.022 Uiso 1 1 calc R
C2 C 0.1950(2) 0.1432(5) 0.1863(4) 0.0199(13) Uani 1 1 d .
C3 C 0.1617(3) 0.0615(5) 0.1729(5) 0.0228(14) Uani 1 1 d .
N2 N 0.1621(2) 0.2217(4) 0.1781(4) 0.0220(11) Uani 1 1 d .
N3 N 0.1057(2) 0.1961(4) 0.1600(4) 0.0227(12) Uani 1 1 d .
C4 C 0.1067(3) 0.1009(4) 0.1571(4) 0.0192(12) Uani 1 1 d .
C5 C 0.1844(2) 0.3757(5) 0.0247(4) 0.0179(12) Uani 1 1 d .
H5A H 0.1867 0.3060 0.0077 0.021 Uiso 1 1 calc R
H5B H 0.1625 0.4097 -0.0295 0.021 Uiso 1 1 calc R
C6 C 0.2585(3) 0.5092(4) 0.0436(4) 0.0182(12) Uani 1 1 d .
Br1 Br 0.27433(3) 0.14742(6) 0.21562(5) 0.03079(19) Uani 1 1 d .
Br2 Br 0.18380(3) -0.06713(5) 0.17964(5) 0.02658(18) Uani 1 1 d .
Br3 Br 0.03763(3) 0.03356(5) 0.13116(6) 0.03119(19) Uani 1 1 d .
N4 N 0.2410(2) 0.4156(4) 0.0395(4) 0.0175(11) Uani 1 1 d .
N5 N 0.2866(2) 0.3537(4) 0.0612(4) 0.0206(11) Uani 1 1 d .
C7 C 0.3174(2) 0.5092(5) 0.0665(4) 0.0195(12) Uani 1 1 d .
C8 C 0.3309(3) 0.4119(5) 0.0762(5) 0.0229(14) Uani 1 1 d .
C9 C 0.0934(2) 0.3947(4) 0.0915(5) 0.0187(12) Uani 1 1 d .
H9A H 0.0749 0.3731 0.1483 0.022 Uiso 1 1 calc R
H9B H 0.0802 0.3518 0.0369 0.022 Uiso 1 1 calc R
Br4 Br 0.20995(3) 0.61325(5) 0.01304(5) 0.02713(18) Uani 1 1 d .
Br5 Br 0.36493(3) 0.61647(5) 0.08267(5) 0.02978(19) Uani 1 1 d .
Br6 Br 0.40310(3) 0.35733(6) 0.10729(5) 0.03164(19) Uani 1 1 d .
N6 N 0.07637(19) 0.4947(4) 0.0679(4) 0.0169(10) Uani 1 1 d .
N7 N 0.0685(2) 0.5220(4) -0.0265(4) 0.0182(10) Uani 1 1 d .
C10 C 0.0718(2) 0.5694(4) 0.1284(4) 0.0177(12) Uani 1 1 d .
C11 C 0.0586(2) 0.6518(4) 0.0722(5) 0.0182(12) Uani 1 1 d .
C12 C 0.0577(2) 0.6178(4) -0.0222(5) 0.0193(13) Uani 1 1 d .
Br7 Br 0.07974(3) 0.55673(5) 0.26080(5) 0.02468(17) Uani 1 1 d .
Br8 Br 0.04773(3) 0.77648(5) 0.11467(5) 0.02914(18) Uani 1 1 d .
Br9 Br 0.04657(3) 0.69092(5) -0.13413(5) 0.02434(17) Uani 1 1 d .

loop_
_atom_site_aniso_label
_atom_site_aniso_U_11
_atom_site_aniso_U_22
_atom_site_aniso_U_33
_atom_site_aniso_U_23
_atom_site_aniso_U_13
_atom_site_aniso_U_12
N1 0.016(2) 0.013(2) 0.027(3) 0.000(2) 0.005(2) -0.0006(19)
C1 0.010(2) 0.012(3) 0.031(3) 0.004(3) 0.001(2) -0.002(2)
C2 0.016(3) 0.022(3) 0.022(3) 0.007(3) 0.006(2) 0.009(2)
C3 0.029(3) 0.017(3) 0.024(3) 0.000(3) 0.009(3) 0.012(3)
N2 0.021(3) 0.013(3) 0.032(3) 0.007(2) 0.003(2) 0.002(2)
N3 0.021(3) 0.014(3) 0.033(3) 0.003(2) 0.005(2) 0.002(2)
C4 0.025(3) 0.012(3) 0.022(3) 0.002(2) 0.007(2) 0.001(2)
C5 0.012(3) 0.017(3) 0.025(3) -0.004(3) 0.004(2) -0.005(2)
C6 0.020(3) 0.012(3) 0.024(3) -0.002(2) 0.008(2) -0.001(2)
Br1 0.0185(3) 0.0407(4) 0.0335(4) 0.0083(3) 0.0039(3) 0.0062(3)
Br2 0.0363(4) 0.0176(3) 0.0269(4) 0.0043(3) 0.0083(3) 0.0111(3)
Br3 0.0255(3) 0.0160(3) 0.0520(5) 0.0010(3) 0.0039(3) -0.0035(3)
N4 0.011(2) 0.015(2) 0.028(3) 0.001(2) 0.008(2) -0.0008(19)
N5 0.018(2) 0.016(3) 0.028(3) 0.000(2) 0.006(2) 0.005(2)
C7 0.019(3) 0.017(3) 0.024(3) 0.000(3) 0.009(2) -0.009(2)
C8 0.021(3) 0.030(4) 0.020(3) 0.001(3) 0.011(2) -0.004(3)
C9 0.019(3) 0.008(3) 0.030(3) 0.001(2) 0.008(2) -0.004(2)
Br4 0.0266(3) 0.0167(3) 0.0391(4) 0.0023(3) 0.0080(3) 0.0006(2)
Br5 0.0294(4) 0.0307(4) 0.0296(4) 0.0018(3) 0.0045(3) -0.0179(3)
Br6 0.0181(3) 0.0409(4) 0.0360(4) 0.0025(3) 0.0035(3) 0.0040(3)
N6 0.013(2) 0.012(2) 0.027(3) 0.000(2) 0.008(2) 0.0024(19)
N7 0.018(2) 0.013(2) 0.023(3) 0.000(2) 0.000(2) -0.006(2)
C10 0.014(3) 0.015(3) 0.024(3) -0.003(2) 0.004(2) 0.001(2)
C11 0.015(3) 0.009(3) 0.032(3) -0.005(3) 0.009(2) -0.002(2)
C12 0.015(3) 0.014(3) 0.028(3) 0.000(3) 0.000(2) 0.002(2)
Br7 0.0224(3) 0.0273(4) 0.0248(3) -0.0011(3) 0.0045(2) -0.0005(3)
Br8 0.0329(4) 0.0123(3) 0.0436(4) -0.0071(3) 0.0103(3) 0.0021(3)
Br9 0.0247(3) 0.0178(3) 0.0299(4) 0.0045(3) -0.0001(3) -0.0021(2)

loop_
_atom_type_symbol
_atom_type_description
_atom_type_scat_dispersion_real
_atom_type_scat_dispersion_imag
_atom_type_scat_source
C C 0.0033 0.0016 'International Tables Vol C Tables 4.2.6.8 and 6.1.1.4'
H H 0.0000 0.0000 'International Tables Vol C Tables 4.2.6.8 and 6.1.1.4'
N N 0.0061 0.0033 'International Tables Vol C Tables 4.2.6.8 and 6.1.1.4'
Br Br -0.2901 2.4595 'International Tables Vol C Tables 4.2.6.8 and 6.1.1.4'

loop_
_geom_angle_atom_site_label_1
_geom_angle_atom_site_label_2
_geom_angle_atom_site_label_3
_geom_angle
C1 N1 C9 116.9(5)
C1 N1 C5 115.9(5)
C9 N1 C5 113.2(5)
N1 C1 N2 114.7(5)
N1 C1 H1A 108.6
N2 C1 H1A 108.6
N1 C1 H1B 108.6
N2 C1 H1B 108.6
H1A C1 H1B 107.6
N2 C2 C3 109.6(5)
N2 C2 Br1 123.7(5)
C3 C2 Br1 126.7(5)
C2 C3 C4 102.1(5)
C2 C3 Br2 128.8(5)
C4 C3 Br2 129.1(5)
C2 N2 N3 110.6(5)
C2 N2 C1 132.0(5)
N3 N2 C1 117.2(5)
C4 N3 N2 104.0(5)
N3 C4 C3 113.6(6)
N3 C4 Br3 118.8(5)
C3 C4 Br3 127.5(5)
N4 C5 N1 110.8(5)
N4 C5 H5A 109.5
N1 C5 H5A 109.5
N4 C5 H5B 109.5
N1 C5 H5B 109.5
H5A C5 H5B 108.1
N4 C6 C7 107.6(5)
N4 C6 Br4 123.2(4)
C7 C6 Br4 129.0(5)
C6 N4 N5 110.6(5)
C6 N4 C5 130.2(5)
N5 N4 C5 119.0(5)
C8 N5 N4 104.2(5)
C8 C7 C6 103.7(5)
C8 C7 Br5 129.2(5)
C6 C7 Br5 127.1(5)
N5 C8 C7 113.9(6)
N5 C8 Br6 118.7(5)
C7 C8 Br6 127.4(5)
N1 C9 N6 111.6(5)
N1 C9 H9A 109.3
N6 C9 H9A 109.3
N1 C9 H9B 109.3
N6 C9 H9B 109.3
H9A C9 H9B 108.0
C10 N6 N7 112.7(5)
C10 N6 C9 128.1(5)
N7 N6 C9 118.9(5)
C12 N7 N6 103.6(5)
N6 C10 C11 107.2(5)
N6 C10 Br7 123.5(5)
C11 C10 Br7 129.3(5)
C10 C11 C12 103.9(5)
C10 C11 Br8 127.3(5)
C12 C11 Br8 128.8(5)
N7 C12 C11 112.6(5)
N7 C12 Br9 120.3(5)
C11 C12 Br9 127.0(5)

loop_
_geom_bond_atom_site_label_1
_geom_bond_atom_site_label_2
_geom_bond_distance
N1 C1 1.421(8)
N1 C9 1.449(7)
N1 C5 1.473(8)
C1 N2 1.479(8)
C1 H1A 0.9900
C1 H1B 0.9900
C2 N2 1.327(8)
C2 C3 1.373(9)
C2 Br1 1.873(6)
C3 C4 1.402(9)
C3 Br2 1.844(6)
N2 N3 1.373(7)
N3 C4 1.311(8)
C4 Br3 1.875(6)
C5 N4 1.436(7)
C5 H5A 0.9900
C5 H5B 0.9900
C6 N4 1.353(8)
C6 C7 1.391(8)
C6 Br4 1.856(6)
N4 N5 1.380(7)
N5 C8 1.315(8)
C7 C8 1.380(9)
C7 Br5 1.853(6)
C8 Br6 1.870(7)
C9 N6 1.462(7)
C9 H9A 0.9900
C9 H9B 0.9900
N6 C10 1.342(8)
N6 N7 1.366(7)
N7 C12 1.345(8)
C10 C11 1.396(9)
C10 Br7 1.850(6)
C11 C12 1.399(9)
C11 Br8 1.842(6)
C12 Br9 1.855(6)

loop_
_geom_torsion_atom_site_label_1
_geom_torsion_atom_site_label_2
_geom_torsion_atom_site_label_3
_geom_torsion_atom_site_label_4
_geom_torsion
C9 N1 C1 N2 66.5(7)
C5 N1 C1 N2 -71.0(6)
N2 C2 C3 C4 -0.5(7)
Br1 C2 C3 C4 177.7(5)
N2 C2 C3 Br2 -178.0(5)
Br1 C2 C3 Br2 0.2(9)
C3 C2 N2 N3 0.7(8)
Br1 C2 N2 N3 -177.6(4)
C3 C2 N2 C1 176.1(6)
Br1 C2 N2 C1 -2.1(10)
N1 C1 N2 C2 126.9(7)
N1 C1 N2 N3 -57.8(7)
C2 N2 N3 C4 -0.5(7)
C1 N2 N3 C4 -176.8(5)
N2 N3 C4 C3 0.2(7)
N2 N3 C4 Br3 -178.7(4)
C2 C3 C4 N3 0.2(8)
Br2 C3 C4 N3 177.6(5)
C2 C3 C4 Br3 179.0(5)
Br2 C3 C4 Br3 -3.6(9)
C1 N1 C5 N4 -70.4(7)
C9 N1 C5 N4 150.6(5)
C7 C6 N4 N5 1.3(7)
Br4 C6 N4 N5 177.0(4)
C7 C6 N4 C5 175.7(6)
Br4 C6 N4 C5 -8.6(9)
N1 C5 N4 C6 -74.9(8)
N1 C5 N4 N5 99.1(6)
C6 N4 N5 C8 -1.1(7)
C5 N4 N5 C8 -176.2(5)
N4 C6 C7 C8 -0.9(7)
Br4 C6 C7 C8 -176.2(5)
N4 C6 C7 Br5 -179.5(4)
Br4 C6 C7 Br5 5.1(9)
N4 N5 C8 C7 0.5(7)
N4 N5 C8 Br6 -179.5(4)
C6 C7 C8 N5 0.2(8)
Br5 C7 C8 N5 178.8(5)
C6 C7 C8 Br6 -179.8(5)
Br5 C7 C8 Br6 -1.2(9)
C1 N1 C9 N6 138.1(5)
C5 N1 C9 N6 -83.4(6)
N1 C9 N6 C10 -78.6(7)
N1 C9 N6 N7 94.8(6)
C10 N6 N7 C12 -1.1(6)
C9 N6 N7 C12 -175.5(5)
N7 N6 C10 C11 1.8(7)
C9 N6 C10 C11 175.5(5)
N7 N6 C10 Br7 179.6(4)
C9 N6 C10 Br7 -6.7(8)
N6 C10 C11 C12 -1.6(6)
Br7 C10 C11 C12 -179.2(5)
N6 C10 C11 Br8 -179.4(4)
Br7 C10 C11 Br8 2.9(8)
N6 N7 C12 C11 0.1(6)
N6 N7 C12 Br9 177.6(4)
C10 C11 C12 N7 0.9(7)
Br8 C11 C12 N7 178.7(4)
C10 C11 C12 Br9 -176.5(4)
Br8 C11 C12 Br9 1.4(8)
